data_2106738
loop_
_publ_author_name
'Voliotis, S.'
'Rimsky, A.'

_publ_section_title
;
 Etude structurale des carbonates complexes de cerium et de thorium II.
 Structure cristalline et moleculaire du pentacarbonatothorate de
 guanidine tetrahydrate, (C (N H2)3)6 Th (C O3)5 (H2 O)4
;
_journal_name_full 'Acta Crystallographica B (24,1968-38,1982)'
_journal_page_first 2612
_journal_page_last 2615
_journal_volume 31
_journal_year 1975
_chemical_formula_sum 'C11 H44 N18 O19 Th'
_chemical_name_systematic '(C (N H2)3)6 (Th (C O3)5) (H2 O)4'
_space_group_IT_number 9
_symmetry_space_group_name_Hall 'B -2b'
_symmetry_space_group_name_H-M 'B 1 1 b'
_cell_angle_alpha 90
_cell_angle_beta 90
_cell_angle_gamma 108.41
_cell_formula_units_Z 4
_cell_length_a 16.15
_cell_length_b 16.7
_cell_length_c 13.23
_cell_volume 3385.580
_citation_journal_id_ASTM ACBCAR
_cod_data_source_file Voliotis_ACBCAR_1975_90.cif
_cod_data_source_block C11H44N18O19Th1
_cod_original_cell_volume 3385.58
_cod_original_sg_symbol_Hall 'C -2yc (-x,z,y)'
_cod_original_formula_sum 'C11 H44 N18 O19 Th1'
_cod_database_code 2106738
_cod_depositor_comments
;
 Marking attached hydrogen atoms.

 Antanas Vaitkus,
 2016-12-21
;

loop_
_symmetry_equiv_pos_as_xyz
x,y,z
x,y+1/2,-z
x+1/2,y,z+1/2
x+1/2,y+1/2,-z+1/2

loop_
_atom_site_label
_atom_site_type_symbol
_atom_site_fract_x
_atom_site_fract_y
_atom_site_fract_z
_atom_site_occupancy
_atom_site_U_iso_or_equiv
_atom_site_attached_hydrogens
Th1 Th+4 0.5 0.5 0.274 1 0.0 0
C1 C+4 0.3319 0.4579 0.3749 1 0.0 0
C2 C+4 0.4946 0.5025 0.0538 1 0.0 0
C3 C+4 0.675 0.5493 0.3729 1 0.0 0
C4 C+4 0.4955 0.322 0.2867 1 0.0 0
C5 C+4 0.4929 0.6728 0.2774 1 0.0 0
C6 C+4 0.3195 0.1181 0.3934 1 0.0 0
C7 C+4 0.1056 0.247 0.5339 1 0.0 0
C8 C+4 0.1784 0.3851 0.1079 1 0.0 0
C9 C+4 0.3719 0.3461 0.6244 1 0.0 0
C10 C+4 0.1308 0.1431 0.8778 1 0.0 0
C11 C+4 0.3817 0.253 0.9628 1 0.0 0
O1 O-2 0.2584 0.4399 0.4188 1 0.0 0
O2 O-2 0.339 0.4512 0.2783 1 0.0 0
O3 O-2 0.4043 0.4994 0.4204 1 0.0 0
O4 O-2 0.4379 0.4484 0.1051 1 0.0 0
O5 O-2 0.5061 0.5041 -0.0438 1 0.0 0
O6 O-2 0.5696 0.5414 0.1018 1 0.0 0
O7 O-2 0.6013 0.5088 0.4222 1 0.0 0
O8 O-2 0.6614 0.5682 0.2807 1 0.0 0
O9 O-2 0.7461 0.576 0.4165 1 0.0 0
O10 O-2 0.562 0.3831 0.2258 1 0.0 0
O11 O-2 0.4475 0.3502 0.3335 1 0.0 0
O12 O-2 0.5027 0.2521 0.2786 1 0.0 0
O13 O-2 0.5378 0.6427 0.348 1 0.0 0
O14 O-2 0.4475 0.6161 0.2275 1 0.0 0
O15 O-2 0.5098 0.7541 0.2723 1 0.0 0
O16 O-2 0.297 0.1307 0.663 1 0.0 2
O17 O-2 0.1376 0.0081 0.6732 1 0.0 2
O18 O-2 0.3676 0.0036 0.1741 1 0.0 2
O19 O-2 0.1967 0.3628 0.8396 1 0.0 2
N1 N-3 0.3114 0.1655 0.3146 1 0.0 2
N2 N-3 0.3979 0.1352 0.4357 1 0.0 2
N3 N-3 0.2518 0.0481 0.4299 1 0.0 2
N4 N-3 0.1419 0.3236 0.565 1 0.0 2
N5 N-3 0.1417 0.2263 0.4471 1 0.0 2
N6 N-3 0.0503 0.1867 0.5911 1 0.0 2
N7 N-3 0.2435 0.4469 0.0767 1 0.0 2
N8 N-3 0.1962 0.3375 0.1806 1 0.0 2
N9 N-3 0.1 0.3649 0.061 1 0.0 2
N10 N-3 0.3867 0.4319 0.6192 1 0.0 2
N11 N-3 0.3715 0.3002 0.5406 1 0.0 2
N12 N-3 0.3292 0.3061 0.706 1 0.0 2
N13 N-3 0.1516 0.1809 0.7885 1 0.0 2
N14 N-3 0.1168 0.1869 0.9571 1 0.0 2
N15 N-3 0.0991 0.0636 0.8821 1 0.0 2
N16 N-3 0.4528 0.3056 0.9141 1 0.0 2
N17 N-3 0.3493 0.2815 0.0389 1 0.0 2
N18 N-3 0.3613 0.17 0.9351 1 0.0 2
